data_7050524
loop_
_publ_author_name
'Mohamadou, Aminou'
'van Albada, Gerard A.'
'Kooijman, Huub'
'Wieczorek, Birgit'
'Spek, Anthony L.'
'Reedijk, Jan'

_publ_section_title
;
 The binding mode of the ambidentate ligand dicyanamide to transition
 metal ions can be tuned by bisimidazoline ligands with H-bonding donor
 property at the rear side of the ligandElectronic supplementary
 information (ESI) available: atomic displacement plot of structure 2.
 See http://www.rsc.org/suppdata/nj/b2/b212059c/
;
_journal_issue 6
_journal_name_full 'New Journal of Chemistry'
_journal_page_first 983
_journal_paper_doi 10.1039/b212059c
_journal_volume 27
_journal_year 2003
_chemical_compound_source 'see text'
_chemical_formula_moiety '(CU 2+), 2(C6 H10 N4), 2(C2 N3 1-)'
_chemical_formula_sum 'C16 H20 Cu N14'
_chemical_formula_weight 472.01
_chemical_name_systematic ' ?'
_space_group_IT_number 2
_symmetry_cell_setting triclinic
_symmetry_Int_Tables_number 2
_symmetry_space_group_name_Hall '-P 1'
_symmetry_space_group_name_H-M 'P -1'
_atom_sites_solution_hydrogens difmap
_atom_sites_solution_primary direct
_atom_sites_solution_secondary difmap
_cell_angle_alpha 67.977(12)
_cell_angle_beta 81.207(13)
_cell_angle_gamma 84.901(15)
_cell_formula_units_Z 1
_cell_length_a 6.5873(10)
_cell_length_b 8.4512(10)
_cell_length_c 9.2834(15)
_cell_measurement_reflns_used 104
_cell_measurement_temperature 150
_cell_measurement_theta_max 25.0
_cell_measurement_theta_min 2.0
_cell_volume 473.19(13)
_computing_cell_refinement 'Denzo (Otwinowski & Minor, 1997)'
_computing_data_collection 'Collect (Nonius, 1998)'
_computing_data_reduction 'Denzo (Otwinowski & Minor, 1997)'
_computing_molecular_graphics 'PLATON (Spek, 2002)'
_computing_publication_material 'PLATON (Spek, 2002)'
_computing_structure_refinement 'SHELXL-97 (Sheldrick, 1997)'
_computing_structure_solution 'SHELXS86 (Sheldrick, 1986)'
_diffrn_ambient_temperature 150
_diffrn_detector_area_resol_mean 18.4
_diffrn_measured_fraction_theta_full 0.994
_diffrn_measured_fraction_theta_max 0.994
_diffrn_measurement_device_type 'Nonius Kappa CCD area detector'
_diffrn_measurement_method '\f scans and \w scans with \k offset'
_diffrn_radiation_monochromator graphite
_diffrn_radiation_probe x-ray
_diffrn_radiation_source 'Rotating Anode'
_diffrn_radiation_type MoK\a
_diffrn_radiation_wavelength 0.71073
_diffrn_reflns_av_R_equivalents 0.0415
_diffrn_reflns_av_sigmaI/netI 0.0365
_diffrn_reflns_limit_h_max 8
_diffrn_reflns_limit_h_min -8
_diffrn_reflns_limit_k_max 10
_diffrn_reflns_limit_k_min -10
_diffrn_reflns_limit_l_max 12
_diffrn_reflns_limit_l_min -12
_diffrn_reflns_number 10285
_diffrn_reflns_reduction_process ' ?'
_diffrn_reflns_theta_full 27.50
_diffrn_reflns_theta_max 27.50
_diffrn_reflns_theta_min 2.39
_diffrn_standards_number 0
_exptl_absorpt_coefficient_mu 1.194
_exptl_absorpt_correction_T_max 0.909
_exptl_absorpt_correction_T_min 0.826
_exptl_absorpt_correction_type multi-scan
_exptl_absorpt_process_details '(Spek, 2002)'
_exptl_crystal_colour light-blue
_exptl_crystal_density_diffrn 1.656
_exptl_crystal_density_method 'Not Measured'
_exptl_crystal_description plate
_exptl_crystal_F_000 243
_exptl_crystal_size_max 0.250
_exptl_crystal_size_mid 0.250
_exptl_crystal_size_min 0.080
_refine_diff_density_max 0.739
_refine_diff_density_min -0.389
_refine_diff_density_rms 0.062
_refine_ls_abs_structure_Flack none
_refine_ls_extinction_method 'none             '
_refine_ls_goodness_of_fit_ref 1.059
_refine_ls_hydrogen_treatment mixed
_refine_ls_matrix_type full
_refine_ls_number_parameters 148
_refine_ls_number_reflns 2155
_refine_ls_number_restraints 0
_refine_ls_restrained_S_all 1.059
_refine_ls_R_factor_all 0.0355
_refine_ls_R_factor_gt 0.0299
_refine_ls_shift/su_max 0.000
_refine_ls_shift/su_mean 0.000
_refine_ls_structure_factor_coef Fsqd
_refine_ls_weighting_details 'w=1/[\s^2^(F~o~^2^)+(0.0347P)^2^+0.24P] where P=(F~o~^2^+2Fc^2^)/3'
_refine_ls_weighting_scheme calc
_refine_ls_wR_factor_gt 0.0730
_refine_ls_wR_factor_ref 0.0752
_reflns_number_gt 1963
_reflns_number_total 2155
_reflns_threshold_expression I>2\s(I)
_cod_data_source_file b212059c.txt
_cod_data_source_block 2
_cod_depositor_comments
;
The following automatic conversions were performed:
'_symmetry_cell_setting' value 'Triclinic' changed to 'triclinic'
according to '/home/saulius/struct/CIF-dictionaries/cif_core.dic'
dictionary named 'cif_core.dic' version 2.4.1 from
2010-06-29.

'_atom_sites_solution_hydrogens' value 'difmap ' changed to
'difmap' according to '/home/saulius/struct/CIF-dictionaries/cif_core.dic'
dictionary named 'cif_core.dic' version 2.4.1 from
2010-06-29.

'_atom_sites_solution_primary' value 'direct ' changed to
'direct' according to '/home/saulius/struct/CIF-dictionaries/cif_core.dic'
dictionary named 'cif_core.dic' version 2.4.1 from
2010-06-29.

'_atom_sites_solution_secondary' value 'difmap ' changed to
'difmap' according to '/home/saulius/struct/CIF-dictionaries/cif_core.dic'
dictionary named 'cif_core.dic' version 2.4.1 from
2010-06-29.

'_refine_ls_hydrogen_treatment' value 'mixed ' changed to
'mixed' according to '/home/saulius/struct/CIF-dictionaries/cif_core.dic'
dictionary named 'cif_core.dic' version 2.4.1 from
2010-06-29.

'_refine_ls_weighting_scheme' value 'calc ' changed to 'calc'
according to '/home/saulius/struct/CIF-dictionaries/cif_core.dic'
dictionary named 'cif_core.dic' version 2.4.1 from 2010-06-29.

Automatic conversion script
Id: cif_fix_enum 1527 2010-12-29 10:47:43Z saulius 
;
_cod_database_code 7050524

loop_
_symmetry_equiv_pos_as_xyz
x,y,z
-x,-y,-z

loop_
_atom_site_aniso_label
_atom_site_aniso_U_11
_atom_site_aniso_U_22
_atom_site_aniso_U_33
_atom_site_aniso_U_23
_atom_site_aniso_U_13
_atom_site_aniso_U_12
Cu1 0.0177(2) 0.0221(2) 0.0104(2) -0.0035(1) -0.0037(1) -0.0063(1)
N1 0.0493(12) 0.0370(11) 0.0213(9) -0.0140(8) -0.0154(8) 0.0167(9)
N2 0.0565(13) 0.0328(11) 0.0244(10) -0.0047(8) -0.0159(9) -0.0025(9)
N3 0.0364(10) 0.0283(10) 0.0162(8) -0.0059(7) -0.0077(7) -0.0019(8)
N11 0.0164(7) 0.0194(8) 0.0138(7) -0.0064(6) -0.0036(6) -0.0035(6)
N12 0.0224(8) 0.0266(9) 0.0117(7) -0.0024(7) -0.0051(6) -0.0081(7)
N21 0.0163(7) 0.0172(8) 0.0147(7) -0.0050(6) -0.0022(6) -0.0045(6)
N22 0.0236(8) 0.0303(10) 0.0119(7) -0.0046(7) -0.0046(6) -0.0102(7)
C1 0.0259(10) 0.0232(10) 0.0181(9) -0.0088(8) -0.0029(8) -0.0039(8)
C2 0.0211(9) 0.0180(9) 0.0205(10) -0.0053(8) -0.0038(7) -0.0003(7)
C13 0.0157(8) 0.0153(9) 0.0135(8) -0.0057(7) -0.0023(6) 0.0009(7)
C14 0.0196(9) 0.0203(10) 0.0183(9) -0.0054(7) -0.0026(7) -0.0054(7)
C15 0.0197(9) 0.0209(10) 0.0173(9) -0.0063(7) -0.0033(7) -0.0065(7)
C23 0.0154(8) 0.0162(9) 0.0151(8) -0.0068(7) -0.0031(6) 0.0000(7)
C24 0.0184(9) 0.0239(10) 0.0181(9) -0.0091(8) -0.0050(7) -0.0038(7)
C25 0.0196(9) 0.0231(10) 0.0176(9) -0.0077(8) -0.0034(7) -0.0069(8)

loop_
_atom_site_label
_atom_site_type_symbol
_atom_site_thermal_displace_type
_atom_site_fract_x
_atom_site_fract_y
_atom_site_fract_z
_atom_site_occupancy
_atom_site_U_iso_or_equiv
_atom_site_calc_flag
_atom_site_refinement_flags
Cu1 Cu Uani 0.00000 0.50000 0.50000 1.000 0.0169(1) . .
N1 N Uani 0.1576(3) 0.2193(2) 0.4682(2) 1.000 0.0349(6) . .
N2 N Uani 0.3070(3) 0.0108(3) 0.6944(2) 1.000 0.0383(7) . .
N3 N Uani 0.1425(3) 0.2182(2) 0.20618(19) 1.000 0.0271(5) . .
N11 N Uani -0.1352(2) 0.34001(19) 0.70432(17) 1.000 0.0161(4) . .
N12 N Uani -0.1069(2) 0.2007(2) 0.95873(18) 1.000 0.0208(5) . .
N21 N Uani 0.1956(2) 0.51451(19) 0.63949(17) 1.000 0.0160(4) . .
N22 N Uani 0.2491(2) 0.4455(2) 0.88865(19) 1.000 0.0220(5) . .
C1 C Uani 0.2382(3) 0.0997(3) 0.5846(2) 1.000 0.0218(6) . .
C2 C Uani 0.1534(3) 0.2069(2) 0.3326(2) 1.000 0.0203(5) . .
C13 C Uani -0.0380(3) 0.3182(2) 0.8222(2) 1.000 0.0148(5) . .
C14 C Uani -0.2923(3) 0.1290(2) 0.9401(2) 1.000 0.0196(5) . .
C15 C Uani -0.2938(3) 0.2089(2) 0.7606(2) 1.000 0.0190(5) . .
C23 C Uani 0.1420(3) 0.4267(2) 0.7860(2) 1.000 0.0152(5) . .
C24 C Uani 0.4080(3) 0.5704(2) 0.8029(2) 1.000 0.0192(5) . .
C25 C Uani 0.3663(3) 0.6227(2) 0.6309(2) 1.000 0.0195(5) . .
H12 H Uiso -0.067(4) 0.184(3) 1.036(3) 1.000 0.0310 . .
H14A H Uiso -0.41710 0.16400 0.99660 1.000 0.0240 calc R
H14B H Uiso -0.28100 0.00280 0.97750 1.000 0.0240 calc R
H15A H Uiso -0.25900 0.12140 0.71280 1.000 0.0230 calc R
H15B H Uiso -0.43050 0.26160 0.73490 1.000 0.0230 calc R
H22 H Uiso 0.233(4) 0.393(3) 0.977(3) 1.000 0.0330 . .
H24A H Uiso 0.54760 0.51810 0.81740 1.000 0.0230 calc R
H24B H Uiso 0.39170 0.66960 0.83640 1.000 0.0230 calc R
H25A H Uiso 0.32560 0.74540 0.58670 1.000 0.0230 calc R
H25B H Uiso 0.49000 0.60050 0.56490 1.000 0.0230 calc R

loop_
_atom_type_symbol
_atom_type_description
_atom_type_scat_dispersion_real
_atom_type_scat_dispersion_imag
_atom_type_scat_source
N N 0.0061 0.0033 'International Tables Vol C Tables 4.2.6.8 and 6.1.1.4'
Cu Cu 0.3201 1.2651 'International Tables Vol C Tables 4.2.6.8 and 6.1.1.4'
H H 0.0000 0.0000 'International Tables Vol C Tables 4.2.6.8 and 6.1.1.4'
C C 0.0033 0.0016 'International Tables Vol C Tables 4.2.6.8 and 6.1.1.4'

loop_
_geom_angle_atom_site_label_1
_geom_angle_atom_site_label_2
_geom_angle_atom_site_label_3
_geom_angle
_geom_angle_site_symmetry_1
_geom_angle_site_symmetry_2
_geom_angle_site_symmetry_3
_geom_angle_publ_flag
N1 Cu1 N11 83.50(6) . . . yes
N1 Cu1 N21 96.76(6) . . . yes
N1 Cu1 N1 180.00 . . 2_566 yes
N1 Cu1 N11 96.50(6) . . 2_566 yes
N1 Cu1 N21 83.24(6) . . 2_566 yes
N11 Cu1 N21 81.28(6) . . . yes
N1 Cu1 N11 96.50(6) 2_566 . . yes
N11 Cu1 N11 180.00 . . 2_566 yes
N11 Cu1 N21 98.72(6) . . 2_566 yes
N1 Cu1 N21 83.24(6) 2_566 . . yes
N11 Cu1 N21 98.72(6) 2_566 . . yes
N21 Cu1 N21 180.00 . . 2_566 yes
N1 Cu1 N11 83.50(6) 2_566 . 2_566 yes
N1 Cu1 N21 96.76(6) 2_566 . 2_566 yes
N11 Cu1 N21 81.28(6) 2_566 . 2_566 yes
Cu1 N1 C1 120.17(15) . . . yes
Cu1 N1 C2 116.54(13) . . . yes
C1 N1 C2 123.29(19) . . . yes
Cu1 N11 C13 113.72(12) . . . yes
Cu1 N11 C15 138.14(12) . . . yes
C13 N11 C15 106.72(15) . . . yes
C13 N12 C14 108.56(15) . . . yes
Cu1 N21 C23 113.39(12) . . . yes
Cu1 N21 C25 138.32(12) . . . yes
C23 N21 C25 106.98(15) . . . yes
C23 N22 C24 108.66(15) . . . yes
C14 N12 H12 126(2) . . . no
C13 N12 H12 125(2) . . . no
C23 N22 H22 124(2) . . . no
C24 N22 H22 127(2) . . . no
N1 C1 N2 171.3(3) . . . yes
N1 C2 N3 171.1(2) . . . yes
N11 C13 C23 115.22(15) . . . yes
N12 C13 C23 127.68(16) . . . yes
N11 C13 N12 117.08(17) . . . yes
N12 C14 C15 101.78(14) . . . yes
N11 C15 C14 104.66(15) . . . yes
N21 C23 N22 117.32(17) . . . yes
N22 C23 C13 126.74(16) . . . yes
N21 C23 C13 115.92(16) . . . yes
N22 C24 C25 102.16(15) . . . yes
N21 C25 C24 104.77(14) . . . yes
N12 C14 H14A 111.42 . . . no
N12 C14 H14B 111.37 . . . no
C15 C14 H14A 111.42 . . . no
C15 C14 H14B 111.42 . . . no
H14A C14 H14B 109.29 . . . no
N11 C15 H15A 110.86 . . . no
N11 C15 H15B 110.85 . . . no
C14 C15 H15A 110.81 . . . no
C14 C15 H15B 110.79 . . . no
H15A C15 H15B 108.85 . . . no
N22 C24 H24A 111.34 . . . no
N22 C24 H24B 111.32 . . . no
C25 C24 H24A 111.36 . . . no
C25 C24 H24B 111.33 . . . no
H24A C24 H24B 109.20 . . . no
N21 C25 H25A 110.79 . . . no
N21 C25 H25B 110.75 . . . no
C24 C25 H25A 110.80 . . . no
C24 C25 H25B 110.82 . . . no
H25A C25 H25B 108.88 . . . no

loop_
_geom_bond_atom_site_label_1
_geom_bond_atom_site_label_2
_geom_bond_distance
_geom_bond_site_symmetry_1
_geom_bond_site_symmetry_2
_geom_bond_publ_flag
Cu1 N1 2.6050(19) . . yes
Cu1 N11 1.9983(15) . . yes
Cu1 N21 2.0023(15) . . yes
N1 C1 1.316(3) . . yes
N1 C2 1.306(2) . . yes
N2 C1 1.147(3) . . yes
N3 C2 1.154(2) . . yes
N11 C13 1.297(2) . . yes
N11 C15 1.482(2) . . yes
N12 C13 1.326(2) . . yes
N12 C14 1.471(2) . . yes
N21 C23 1.292(2) . . yes
N21 C25 1.486(2) . . yes
N22 C23 1.330(2) . . yes
N22 C24 1.468(2) . . yes
N12 H12 0.76(3) . . no
N22 H22 0.77(3) . . no
C13 C23 1.483(3) . . no
C14 C15 1.547(2) . . no
C24 C25 1.550(2) . . no
C14 H14A 0.9898 . . no
C14 H14B 0.9898 . . no
C15 H15A 0.9905 . . no
C15 H15B 0.9904 . . no
C24 H24A 0.9900 . . no
C24 H24B 0.9902 . . no
C25 H25A 0.9903 . . no
C25 H25B 0.9904 . . no

loop_
_geom_contact_atom_site_label_1
_geom_contact_atom_site_label_2
_geom_contact_distance
_geom_contact_site_symmetry_1
_geom_contact_site_symmetry_2
_geom_contact_publ_flag
Cu1 N12 4.0436(17) . . no
Cu1 N22 4.0437(17) . . no
Cu1 N12 4.0436(17) . 2_566 no
Cu1 N22 4.0437(17) . 2_566 no
Cu1 H25B 3.4101 . 1_455 no
Cu1 H25B 3.4101 . 2_666 no
N1 C25 3.377(3) . 2_666 no
N2 N12 3.179(2) . 2_557 no
N2 C14 3.136(2) . 2_557 no
N3 C23 3.413(3) . 2_566 no
N3 N12 3.074(2) . 1_554 no
N3 N22 2.869(2) . 1_554 no
N12 N22 3.097(2) . . no
N12 N2 3.179(2) . 2_557 no
N12 N3 3.074(2) . 1_556 no
N12 Cu1 4.0436(17) . . no
N22 Cu1 4.0437(17) . . no
N22 N12 3.097(2) . . no
N22 N3 2.869(2) . 1_556 no
N1 H25B 2.8039 . 2_666 no
N2 H24B 2.7298 . 1_545 no
N2 H12 2.76(3) . 2_557 no
N2 H25A 2.7642 . 1_545 no
N2 H14A 2.8644 . 2_557 no
N3 H22 2.12(3) . 1_554 no
N3 H12 2.36(3) . 1_554 no
N3 H15A 2.7491 . 2_556 no
N11 H24A 2.7728 . 1_455 no
N12 H22 2.94(3) . . no
N12 H24B 2.9061 . 2_567 no
N21 H25B 2.9425 . 2_666 no
C1 C13 3.580(3) . . no
C1 C25 3.502(3) . 2_666 no
C2 C24 3.399(3) . 2_666 no
C2 C23 3.408(3) . 2_566 no
C13 C1 3.580(3) . . no
C14 N2 3.136(2) . 2_557 no
C14 C14 3.434(3) . 2_457 no
C15 C24 3.598(3) . 1_455 no
C15 C25 3.463(3) . 2_566 no
C23 C2 3.408(3) . 2_566 no
C23 N3 3.413(3) . 2_566 no
C24 C15 3.598(3) . 1_655 no
C24 C2 3.399(3) . 2_666 no
C25 N1 3.377(3) . 2_666 no
C25 C15 3.463(3) . 2_566 no
C25 C1 3.502(3) . 2_666 no
C1 H25A 2.9918 . 1_545 no
C1 H25B 2.9935 . 2_666 no
C2 H24A 2.9611 . 2_666 no
C2 H15A 2.9671 . 2_556 no
C2 H22 3.06(3) . 1_554 no
C13 H24A 3.0771 . 1_455 no
C14 H14B 2.9978 . 2_457 no
C14 H14A 3.0901 . 2_457 no
C15 H24A 2.9287 . 1_455 no
C23 H15B 3.0809 . 1_655 no
C24 H15B 2.9795 . 1_655 no
C25 H15B 3.0816 . 1_655 no
C25 H25B 3.0800 . 2_666 no
H12 N3 2.36(3) . 1_556 no
H12 N2 2.76(3) . 2_557 no
H14A N2 2.8644 . 2_557 no
H14A C14 3.0901 . 2_457 no
H14A H14B 2.4694 . 2_457 no
H14A H24B 2.4830 . 2_567 no
H14B C14 2.9978 . 2_457 no
H14B H14A 2.4694 . 2_457 no
H15A N3 2.7491 . 2_556 no
H15A C2 2.9671 . 2_556 no
H15B C23 3.0809 . 1_455 no
H15B C24 2.9795 . 1_455 no
H15B C25 3.0816 . 1_455 no
H15B H24A 2.5421 . 1_455 no
H22 N3 2.12(3) . 1_556 no
H22 N12 2.94(3) . . no
H22 C2 3.06(3) . 1_556 no
H24A N11 2.7728 . 1_655 no
H24A C13 3.0771 . 1_655 no
H24A C15 2.9287 . 1_655 no
H24A H15B 2.5421 . 1_655 no
H24A C2 2.9611 . 2_666 no
H24B N2 2.7298 . 1_565 no
H24B N12 2.9061 . 2_567 no
H24B H14A 2.4830 . 2_567 no
H25A N2 2.7642 . 1_565 no
H25A C1 2.9918 . 1_565 no
H25B Cu1 3.4101 . 1_655 no
H25B Cu1 3.4101 . 2_666 no
H25B N1 2.8039 . 2_666 no
H25B N21 2.9425 . 2_666 no
H25B C1 2.9935 . 2_666 no
H25B C25 3.0800 . 2_666 no
H25B H25B 2.4087 . 2_666 no

loop_
_geom_hbond_atom_site_label_D
_geom_hbond_atom_site_label_H
_geom_hbond_atom_site_label_A
_geom_hbond_distance_DH
_geom_hbond_distance_HA
_geom_hbond_distance_DA
_geom_hbond_angle_DHA
_geom_hbond_site_symmetry_A
_geom_hbond_publ_flag
N12 H12 N3 0.76(3) 2.36(3) 3.074(2) 157(2) 1_556 yes
N22 H22 N3 0.77(3) 2.12(3) 2.869(2) 167(3) 1_556 yes

loop_
_geom_torsion_atom_site_label_1
_geom_torsion_atom_site_label_2
_geom_torsion_atom_site_label_3
_geom_torsion_atom_site_label_4
_geom_torsion
_geom_torsion_site_symmetry_1
_geom_torsion_site_symmetry_2
_geom_torsion_site_symmetry_3
_geom_torsion_site_symmetry_4
_geom_torsion_publ_flag
N11 Cu1 N1 C1 -46.68(16) . . . . no
N11 Cu1 N1 C2 134.10(16) . . . . no
N21 Cu1 N1 C1 33.70(17) . . . . no
N21 Cu1 N1 C2 -145.52(15) . . . . no
N11 Cu1 N1 C1 133.32(16) 2_566 . . . no
N11 Cu1 N1 C2 -45.90(16) 2_566 . . . no
N21 Cu1 N1 C1 -146.30(17) 2_566 . . . no
N21 Cu1 N1 C2 34.48(15) 2_566 . . . no
N1 Cu1 N11 C13 96.26(14) . . . . no
N1 Cu1 N11 C15 -67.74(18) . . . . no
N21 Cu1 N11 C13 -1.63(14) . . . . no
N21 Cu1 N11 C15 -165.63(19) . . . . no
N1 Cu1 N11 C13 -83.74(14) 2_566 . . . no
N1 Cu1 N11 C15 112.26(18) 2_566 . . . no
N21 Cu1 N11 C13 178.37(14) 2_566 . . . no
N21 Cu1 N11 C15 14.37(19) 2_566 . . . no
N1 Cu1 N21 C23 -85.14(14) . . . . no
N1 Cu1 N21 C25 110.24(18) . . . . no
N11 Cu1 N21 C23 -2.82(14) . . . . no
N11 Cu1 N21 C25 -167.43(19) . . . . no
N1 Cu1 N21 C23 94.86(14) 2_566 . . . no
N1 Cu1 N21 C25 -69.76(18) 2_566 . . . no
N11 Cu1 N21 C23 177.18(14) 2_566 . . . no
N11 Cu1 N21 C25 12.57(19) 2_566 . . . no
Cu1 N11 C13 N12 -173.33(14) . . . . no
Cu1 N11 C13 C23 5.3(2) . . . . no
C15 N11 C13 N12 -4.4(2) . . . . no
C15 N11 C13 C23 174.23(15) . . . . no
Cu1 N11 C15 C14 174.17(14) . . . . no
C13 N11 C15 C14 9.45(19) . . . . no
C14 N12 C13 N11 -3.1(2) . . . . no
C14 N12 C13 C23 178.50(18) . . . . no
C13 N12 C14 C15 8.56(19) . . . . no
Cu1 N21 C23 N22 -172.02(14) . . . . no
Cu1 N21 C23 C13 6.3(2) . . . . no
C25 N21 C23 N22 -2.7(2) . . . . no
C25 N21 C23 C13 175.72(16) . . . . no
Cu1 N21 C25 C24 168.53(14) . . . . no
C23 N21 C25 C24 3.28(19) . . . . no
C24 N22 C23 N21 0.7(2) . . . . no
C24 N22 C23 C13 -177.44(18) . . . . no
C23 N22 C24 C25 1.43(19) . . . . no
N11 C13 C23 N21 -8.0(3) . . . . no
N11 C13 C23 N22 170.23(19) . . . . no
N12 C13 C23 N21 170.50(19) . . . . no
N12 C13 C23 N22 -11.3(3) . . . . no
N12 C14 C15 N11 -10.61(18) . . . . no
N22 C24 C25 N21 -2.77(18) . . . . no
